data_1551152
loop_
_publ_author_name
'Pecharman, Anne-Frederique'
'Hill, Michael'
'McMullon, Grace'
'McMullin, Claire'
'Mahon, Mary F.'

_publ_section_title
;
 Snapshots of Magnesium-Centred Diborane Heterolysis by an Outer Sphere
 SN2 Process
;
_journal_name_full 'Chemical Science'
_journal_paper_doi 10.1039/C9SC02087J
_journal_year 2019
_chemical_formula_moiety 'C46 H68 B Mg N3 O2'
_chemical_formula_sum 'C46 H68 B Mg N3 O2'
_chemical_formula_weight 730.15
_chemical_name_systematic
;
 ?
;
_space_group_crystal_system monoclinic
_space_group_IT_number 14
_space_group_name_Hall '-P 2ybc'
_space_group_name_H-M_alt 'P 1 21/c 1'
_symmetry_space_group_name_Hall '-P 2ybc'
_symmetry_space_group_name_H-M 'P 1 21/c 1'
_atom_sites_solution_hydrogens geom
_atom_sites_solution_primary iterative
_audit_creation_date 2017-03-01
_audit_creation_method
;
Olex2 1.2
(compiled 2017.02.23 svn.r3390 for OlexSys, GUI svn.r5320)
;
_audit_update_record
;
2019-04-17 deposited with the CCDC.    2019-05-24 downloaded from the CCDC.
;
_cell_angle_alpha 90
_cell_angle_beta 112.285(1)
_cell_angle_gamma 90
_cell_formula_units_Z 8
_cell_length_a 23.0251(3)
_cell_length_b 18.0591(2)
_cell_length_c 22.6756(2)
_cell_measurement_reflns_used 39731
_cell_measurement_temperature 150.00(10)
_cell_measurement_theta_max 73.1990
_cell_measurement_theta_min 3.2380
_cell_volume 8724.55(18)
_computing_cell_refinement 'CrysAlisPro 1.171.38.41 (Rigaku OD, 2015)'
_computing_data_collection 'CrysAlisPro 1.171.38.41 (Rigaku OD, 2015)'
_computing_data_reduction 'CrysAlisPro 1.171.38.41 (Rigaku OD, 2015)'
_computing_molecular_graphics 'Olex2 (Dolomanov et al., 2009)'
_computing_publication_material 'Olex2 (Dolomanov et al., 2009)'
_computing_structure_refinement 'ShelXL (Sheldrick, 2015)'
_computing_structure_solution 'olex2.solve (Bourhis et al., 2015)'
_diffrn_ambient_environment N~2~
_diffrn_ambient_temperature 150.00(10)
_diffrn_detector 'CCD plate'
_diffrn_detector_area_resol_mean 8.1150
_diffrn_detector_type EosS2
_diffrn_measured_fraction_theta_full 1.000
_diffrn_measured_fraction_theta_max 0.996
_diffrn_measurement_device 'four-circle diffractometer'
_diffrn_measurement_device_type 'SuperNova, Dual, Cu at zero, EosS2'
_diffrn_measurement_method '\w scans'
_diffrn_radiation_monochromator mirror
_diffrn_radiation_probe x-ray
_diffrn_radiation_type CuK\a
_diffrn_radiation_wavelength 1.54184
_diffrn_reflns_av_R_equivalents 0.0515
_diffrn_reflns_av_unetI/netI 0.0252
_diffrn_reflns_Laue_measured_fraction_full 1.000
_diffrn_reflns_Laue_measured_fraction_max 0.996
_diffrn_reflns_limit_h_max 28
_diffrn_reflns_limit_h_min -28
_diffrn_reflns_limit_k_max 21
_diffrn_reflns_limit_k_min -22
_diffrn_reflns_limit_l_max 20
_diffrn_reflns_limit_l_min -28
_diffrn_reflns_number 125364
_diffrn_reflns_point_group_measured_fraction_full 1.000
_diffrn_reflns_point_group_measured_fraction_max 0.996
_diffrn_reflns_theta_full 67.684
_diffrn_reflns_theta_max 73.489
_diffrn_reflns_theta_min 3.208
_diffrn_source 'micro-focus sealed X-ray tube'
_diffrn_source_type 'SuperNova (Cu) X-ray Source'
_exptl_absorpt_coefficient_mu 0.638
_exptl_absorpt_correction_T_max 0.987
_exptl_absorpt_correction_T_min 0.964
_exptl_absorpt_correction_type gaussian
_exptl_absorpt_process_details
;
CrysAlisPro 1.171.38.41 (Rigaku Oxford Diffraction, 2015)
Numerical absorption correction based on gaussian integration over
            a multifaceted crystal model
Empirical absorption correction using spherical harmonics,
 implemented in SCALE3 ABSPACK scaling algorithm.
;
_exptl_crystal_colour colorless
_exptl_crystal_density_diffrn 1.112
_exptl_crystal_description block
_exptl_crystal_F_000 3184
_exptl_crystal_size_max 0.699
_exptl_crystal_size_mid 0.222
_exptl_crystal_size_min 0.179
_refine_diff_density_max 0.456
_refine_diff_density_min -0.425
_refine_diff_density_rms 0.043
_refine_ls_extinction_method none
_refine_ls_goodness_of_fit_ref 1.032
_refine_ls_hydrogen_treatment constr
_refine_ls_matrix_type full
_refine_ls_number_parameters 1077
_refine_ls_number_reflns 17508
_refine_ls_number_restraints 162
_refine_ls_restrained_S_all 1.040
_refine_ls_R_factor_all 0.0685
_refine_ls_R_factor_gt 0.0592
_refine_ls_shift/su_max 0.001
_refine_ls_shift/su_mean 0.000
_refine_ls_structure_factor_coef Fsqd
_refine_ls_weighting_details 'w=1/[\s^2^(Fo^2^)+(0.0650P)^2^+6.1338P] where P=(Fo^2^+2Fc^2^)/3'
_refine_ls_weighting_scheme calc
_refine_ls_wR_factor_gt 0.1484
_refine_ls_wR_factor_ref 0.1545
_reflns_Friedel_coverage 0.000
_reflns_number_gt 14894
_reflns_number_total 17508
_reflns_threshold_expression 'I > 2\s(I)'
_cod_data_source_file c9sc02087j2.cif
_cod_data_source_block s17msh28-16BN
_cod_depositor_comments
;

2022-11-30
Z value and formula fixed to values more according to usual
chemical conventions.                 miguel
;
_cod_original_formula_sum 'C92 H136 B2 Mg2 N6 O4'
_cod_original_formula_weight 1460.30
_cod_original_formula_moiety '2(C46 H68 B Mg N3 O2)'
_cod_original_formula_units_Z 4
_cod_database_code 1551152
_shelxl_version_number 2014-3
_shelx_space_group_comment
;
The symmetry employed for this shelxl refinement is uniquely defined
by the following loop, which should always be used as a source of
symmetry information in preference to the above space-group names.
They are only intended as comments.
;
_olex2_refinement_description
;
1. Fixed Uiso
 At 1.2 times of:
  All C(H) groups
 At 1.5 times of:
  All C(H,H,H) groups
2. Uiso/Uaniso restraints and constraints
C28 \\sim C28 \\sim C28 \\sim C28 \\sim N2 \\sim C27 \\sim C27 \\sim C27 \\sim
C27 \\sim C27 \\sim C29 \\sim C29 \\sim C29 \\sim C29 \\sim C29 \\sim C24 \\sim
C24 \\sim C24 \\sim C24 \\sim C0AA \\sim C0AA \\sim C0AA \\sim C26 \\sim C26
\\sim C18 \\sim C18 \\sim C18 \\sim C18 \\sim C19 \\sim C19 \\sim C19 \\sim C19
\\sim C20 \\sim C20 \\sim C20 \\sim C20 \\sim C21 \\sim C21 \\sim C21 \\sim C21
\\sim C22 \\sim C22 \\sim C22 \\sim C22 \\sim C23 \\sim C23 \\sim C23 \\sim
C23: within 2A with sigma of 0.01 and sigma for terminal atoms of 0.005
C2 \\sim C18A \\sim C18A \\sim C18A \\sim C18A \\sim C19A \\sim C19A \\sim C19A
\\sim C19A \\sim C19A \\sim C20A \\sim C20A \\sim C20A \\sim C21A \\sim C21A
\\sim C21A \\sim C21A \\sim C22A \\sim C22A \\sim C22A \\sim C22A \\sim C22A
\\sim C23A \\sim C23A \\sim C23A \\sim C23A \\sim C24A \\sim C24A \\sim C24A
\\sim C24A \\sim C24A \\sim C24A \\sim C26A \\sim C26A \\sim C26A \\sim C26A
\\sim C26A \\sim C26A \\sim C25 \\sim C25 \\sim C25 \\sim C25 \\sim C25 \\sim
C27A \\sim C27A \\sim C27A \\sim C27A \\sim C27A \\sim C27A \\sim C27A \\sim
C27A \\sim C29A \\sim C29A \\sim C29A \\sim C29A \\sim C29A \\sim C29A \\sim
C29A \\sim C29A \\sim N2 \\sim N2 \\sim N2 \\sim N2 \\sim Mg1 \\sim C28A \\sim
C28A \\sim C28A \\sim C28A: within 2A with sigma of 0.01 and sigma for terminal
atoms of 0.005
3. Others
 Fixed Sof: C18(0.6) C19(0.6) C20(0.6) H20(0.6) C21(0.6) H21(0.6) C22(0.6)
 H22(0.6) C23(0.6) C24(0.6) H24(0.6) C25(0.4) H25A(0.4) H25B(0.4) H25C(0.4)
 C26(0.6) H26A(0.6) H26B(0.6) H26C(0.6) C27(0.6) H27(0.6) C28(0.6) H28A(0.6)
 H28B(0.6) H28C(0.6) C29(0.6) H29A(0.6) H29B(0.6) H29C(0.6) C18A(0.4) C19A(0.4)
 C20A(0.4) H20A(0.4) C21A(0.4) H21A(0.4) C22A(0.4) H22A(0.4) C23A(0.4)
 C24A(0.4) H24A(0.4) C26A(0.4) H26D(0.4) H26E(0.4) H26F(0.4) C27A(0.4)
 H27A(0.4) C28A(0.4) H28D(0.4) H28E(0.4) H28F(0.4) C29A(0.4) H29D(0.4)
 H29E(0.4) H29F(0.4) C0AA(0.6) H0AA(0.6) H0AB(0.6) H0AC(0.6)
4.a Ternary CH refined with riding coordinates:
 C12(H12), C15(H15), C24(H24), C27(H27), C30(H30), C24A(H24A), C27A(H27A),
 C58(H58), C61(H61), C70(H70), C73(H73), C76(H76)
4.b Aromatic/amide H refined with riding coordinates:
 C3(H3), C8(H8), C9(H9), C10(H10), C20(H20), C21(H21), C22(H22), C32(H32),
 C33(H33), C34(H34), C35(H35), C36(H36), C20A(H20A), C21A(H21A), C22A(H22A),
 C49(H49), C54(H54), C55(H55), C56(H56), C66(H66), C67(H67), C68(H68), C78(H78),
  C79(H79), C80(H80), C81(H81), C82(H82)
4.c Fitted hexagon refined as free rotating group:
 C18(C19,C20,C21,C22,C23), C18A(C19A,C20A,C21A,C22A,C23A)
4.d Idealised Me refined as rotating group:
 C1(H1A,H1B,H1C), C5(H5A,H5B,H5C), C13(H13A,H13B,H13C), C14(H14A,H14B,H14C),
 C16(H16A,H16B,H16C), C17(H17A,H17B,H17C), C25(H25A,H25B,H25C), C26(H26A,H26B,
 H26C), C28(H28A,H28B,H28C), C29(H29A,H29B,H29C), C38(H38A,H38B,H38C), C39(H39A,
 H39B,H39C), C40(H40A,H40B,H40C), C43(H43A,H43B,H43C), C44(H44A,H44B,H44C),
 C45(H45A,H45B,H45C), C46(H46A,H46B,H46C), C26A(H26D,H26E,H26F), C28A(H28D,H28E,
 H28F), C29A(H29D,H29E,H29F), C0AA(H0AA,H0AB,H0AC), C47(H47A,H47B,H47C),
 C51(H51A,H51B,H51C), C59(H59A,H59B,H59C), C60(H60A,H60B,H60C), C62(H62A,H62B,
 H62C), C63(H63A,H63B,H63C), C71(H71A,H71B,H71C), C72(H72A,H72B,H72C), C74(H74A,
 H74B,H74C), C75(H75A,H75B,H75C), C84(H84A,H84B,H84C), C85(H85A,H85B,H85C),
 C86(H86A,H86B,H86C), C89(H89A,H89B,H89C), C90(H90A,H90B,H90C), C91(H91A,H91B,
 H91C), C92(H92A,H92B,H92C)
;

loop_
_space_group_symop_operation_xyz
'x, y, z'
'-x, y+1/2, -z+1/2'
'-x, -y, -z'
'x, -y-1/2, z-1/2'

loop_
_atom_site_label
_atom_site_type_symbol
_atom_site_fract_x
_atom_site_fract_y
_atom_site_fract_z
_atom_site_U_iso_or_equiv
_atom_site_adp_type
_atom_site_occupancy
_atom_site_site_symmetry_order
_atom_site_calc_flag
_atom_site_refinement_flags_posn
_atom_site_refinement_flags_adp
_atom_site_refinement_flags_occupancy
_atom_site_disorder_assembly
_atom_site_disorder_group
Mg1 Mg 0.29308(3) 0.62067(3) 1.04352(3) 0.02556(13) Uani 1 1 d . U . . .
O1 O 0.34647(7) 0.65596(7) 1.13663(6) 0.0370(3) Uani 1 1 d . . . . .
O2 O 0.43193(8) 0.62393(9) 1.22512(7) 0.0529(4) Uani 1 1 d . . . . .
N1 N 0.19919(7) 0.63853(9) 1.01604(7) 0.0297(3) Uani 1 1 d . . . . .
N2 N 0.30397(8) 0.68952(9) 0.97687(8) 0.0340(4) Uani 1 1 d . U . . .
N3 N 0.38777(7) 0.52924(8) 1.14062(7) 0.0260(3) Uani 1 1 d . . . . .
C1 C 0.29384(13) 0.82151(12) 0.94654(13) 0.0519(6) Uani 1 1 d . . . . .
H1A H 0.3285 0.8444 0.9799 0.078 Uiso 1 1 calc GR . . . .
H1B H 0.2595 0.8558 0.9311 0.078 Uiso 1 1 calc GR . . . .
H1C H 0.3065 0.8076 0.9123 0.078 Uiso 1 1 calc GR . . . .
C2 C 0.27342(10) 0.75314(11) 0.97235(9) 0.0360(4) Uani 1 1 d . U . . .
C3 C 0.22260(10) 0.76254(11) 0.99144(9) 0.0346(4) Uani 1 1 d . . . . .
H3 H 0.2130 0.8115 0.9966 0.042 Uiso 1 1 calc R . . . .
C4 C 0.18379(9) 0.70954(11) 1.00409(9) 0.0330(4) Uani 1 1 d . . . . .
C5 C 0.12194(10) 0.73860(13) 1.00346(13) 0.0513(6) Uani 1 1 d . . . . .
H5A H 0.0973 0.7572 0.9618 0.077 Uiso 1 1 calc GR . . . .
H5B H 0.1297 0.7778 1.0341 0.077 Uiso 1 1 calc GR . . . .
H5C H 0.0996 0.6993 1.0141 0.077 Uiso 1 1 calc GR . . . .
C6 C 0.15361(9) 0.58396(12) 1.01709(12) 0.0415(5) Uani 1 1 d . . . . .
C7 C 0.11315(11) 0.55203(14) 0.95966(15) 0.0589(7) Uani 1 1 d . . . . .
C8 C 0.07188(14) 0.49687(17) 0.9625(2) 0.0860(12) Uani 1 1 d . . . . .
H8 H 0.0441 0.4766 0.9246 0.103 Uiso 1 1 calc R . . . .
C9 C 0.07074(16) 0.47183(19) 1.0179(3) 0.1053(16) Uani 1 1 d . . . . .
H9 H 0.0429 0.4346 1.0180 0.126 Uiso 1 1 calc R . . . .
C10 C 0.11100(16) 0.50153(19) 1.0743(2) 0.0881(12) Uani 1 1 d . . . . .
H10 H 0.1105 0.4835 1.1125 0.106 Uiso 1 1 calc R . . . .
C11 C 0.15298(11) 0.55872(14) 1.07541(14) 0.0562(7) Uani 1 1 d . . . . .
C12 C 0.19378(14) 0.59128(18) 1.13777(14) 0.0656(8) Uani 1 1 d . . . . .
H12 H 0.2242 0.6239 1.1301 0.079 Uiso 1 1 calc R . . . .
C13 C 0.23073(18) 0.5321(2) 1.18588(17) 0.0941(12) Uani 1 1 d . . . . .
H13A H 0.2020 0.5000 1.1951 0.141 Uiso 1 1 calc GR . . . .
H13B H 0.2579 0.5556 1.2244 0.141 Uiso 1 1 calc GR . . . .
H13C H 0.2554 0.5036 1.1682 0.141 Uiso 1 1 calc GR . . . .
C14 C 0.1554(2) 0.6385(2) 1.1660(2) 0.1038(14) Uani 1 1 d . . . . .
H14A H 0.1343 0.6772 1.1367 0.156 Uiso 1 1 calc GR . . . .
H14B H 0.1828 0.6599 1.2055 0.156 Uiso 1 1 calc GR . . . .
H14C H 0.1248 0.6079 1.1737 0.156 Uiso 1 1 calc GR . . . .
C15 C 0.11285(14) 0.57435(19) 0.89550(15) 0.0711(8) Uani 1 1 d . . . . .
H15 H 0.1500 0.6051 0.9026 0.085 Uiso 1 1 calc R . . . .
C16 C 0.1167(2) 0.5069(3) 0.85643(18) 0.124(2) Uani 1 1 d . . . . .
H16A H 0.1542 0.4795 0.8795 0.186 Uiso 1 1 calc GR . . . .
H16B H 0.1177 0.5230 0.8165 0.186 Uiso 1 1 calc GR . . . .
H16C H 0.0807 0.4759 0.8488 0.186 Uiso 1 1 calc GR . . . .
C17 C 0.0554(2) 0.6190(2) 0.8565(2) 0.1081(14) Uani 1 1 d . . . . .
H17A H 0.0184 0.5897 0.8483 0.162 Uiso 1 1 calc GR . . . .
H17B H 0.0582 0.6329 0.8168 0.162 Uiso 1 1 calc GR . . . .
H17C H 0.0533 0.6628 0.8796 0.162 Uiso 1 1 calc GR . . . .
C18 C 0.3488(2) 0.6795(4) 0.9449(2) 0.0391(13) Uani 0.6 1 d . U P A 1
C19 C 0.32645(16) 0.6486(3) 0.8843(2) 0.0456(12) Uani 0.6 1 d G U P A 1
C20 C 0.36807(19) 0.6294(3) 0.85561(16) 0.0532(13) Uani 0.6 1 d G U P A 1
H20 H 0.3531 0.6087 0.8150 0.064 Uiso 0.6 1 calc R . P A 1
C21 C 0.43206(18) 0.6412(3) 0.88762(19) 0.0570(13) Uani 0.6 1 d G U P A 1
H21 H 0.4599 0.6284 0.8685 0.068 Uiso 0.6 1 calc R . P A 1
C22 C 0.45443(17) 0.6722(3) 0.94827(19) 0.0565(13) Uani 0.6 1 d G U P A 1
H22 H 0.4972 0.6801 0.9697 0.068 Uiso 0.6 1 calc R . P A 1
C23 C 0.4128(2) 0.6913(3) 0.97691(19) 0.0426(11) Uani 0.6 1 d G U P A 1
C24 C 0.4415(4) 0.7281(4) 1.0408(4) 0.0518(13) Uani 0.6 1 d . U P A 1
H24 H 0.4068 0.7410 1.0540 0.062 Uiso 0.6 1 calc R . P A 1
C25 C 0.4925(6) 0.6771(9) 1.0678(8) 0.112(4) Uani 0.4 1 d . U P A 2
H25A H 0.4777 0.6346 1.0833 0.167 Uiso 0.4 1 calc GR . P A 2
H25B H 0.5159 0.7085 1.1030 0.167 Uiso 0.4 1 calc GR . P A 2
H25C H 0.5191 0.6613 1.0463 0.167 Uiso 0.4 1 calc GR . P A 2
C26 C 0.4763(3) 0.7993(4) 1.0408(4) 0.0691(16) Uani 0.6 1 d . U P A 1
H26A H 0.4893 0.8221 1.0821 0.104 Uiso 0.6 1 calc GR . P A 1
H26B H 0.4491 0.8324 1.0093 0.104 Uiso 0.6 1 calc GR . P A 1
H26C H 0.5125 0.7885 1.0311 0.104 Uiso 0.6 1 calc GR . P A 1
C27 C 0.2564(3) 0.6323(3) 0.8491(3) 0.0561(13) Uani 0.6 1 d . U P A 1
H27 H 0.2413 0.6111 0.8805 0.067 Uiso 0.6 1 calc R . P A 1
C28 C 0.2174(3) 0.7025(4) 0.8227(2) 0.0639(14) Uani 0.6 1 d . U P A 1
H28A H 0.2368 0.7312 0.7996 0.096 Uiso 0.6 1 calc GR . P A 1
H28B H 0.2152 0.7314 0.8574 0.096 Uiso 0.6 1 calc GR . P A 1
H28C H 0.1758 0.6887 0.7948 0.096 Uiso 0.6 1 calc GR . P A 1
C29 C 0.2432(3) 0.5748(3) 0.7955(2) 0.0706(13) Uani 0.6 1 d . U P A 1
H29A H 0.1990 0.5643 0.7773 0.106 Uiso 0.6 1 calc GR . P A 1
H29B H 0.2658 0.5301 0.8127 0.106 Uiso 0.6 1 calc GR . P A 1
H29C H 0.2564 0.5940 0.7632 0.106 Uiso 0.6 1 calc GR . P A 1
C30 C 0.33373(8) 0.51468(10) 1.08106(8) 0.0262(3) Uani 1 1 d . . . . .
H30 H 0.3028 0.4839 1.0897 0.031 Uiso 1 1 calc R . . . .
C31 C 0.34464(8) 0.48583(9) 1.02527(8) 0.0261(3) Uani 1 1 d . . . . .
C32 C 0.29466(10) 0.45261(11) 0.97529(9) 0.0368(4) Uani 1 1 d . . . . .
H32 H 0.2562 0.4465 0.9793 0.044 Uiso 1 1 calc R . . . .
C33 C 0.30156(13) 0.42874(13) 0.92012(10) 0.0485(6) Uani 1 1 d . . . . .
H33 H 0.2677 0.4071 0.8878 0.058 Uiso 1 1 calc R . . . .
C34 C 0.35774(13) 0.43657(13) 0.91252(10) 0.0499(6) Uani 1 1 d . . . . .
H34 H 0.3622 0.4199 0.8756 0.060 Uiso 1 1 calc R . . . .
C35 C 0.40741(12) 0.46955(13) 0.96052(11) 0.0451(5) Uani 1 1 d . . . . .
H35 H 0.4455 0.4756 0.9558 0.054 Uiso 1 1 calc R . . . .
C36 C 0.40112(10) 0.49371(11) 1.01561(9) 0.0355(4) Uani 1 1 d . . . . .
H36 H 0.4353 0.5159 1.0472 0.043 Uiso 1 1 calc R . . . .
C37 C 0.42589(8) 0.46645(10) 1.18134(8) 0.0297(4) Uani 1 1 d . . . . .
C38 C 0.41548(10) 0.39445(11) 1.14410(9) 0.0372(4) Uani 1 1 d . . . . .
H38A H 0.3715 0.3829 1.1268 0.056 Uiso 1 1 calc GR . . . .
H38B H 0.4381 0.3552 1.1720 0.056 Uiso 1 1 calc GR . . . .
H38C H 0.4303 0.3997 1.1100 0.056 Uiso 1 1 calc GR . . . .
C39 C 0.40616(13) 0.45412(15) 1.23774(11) 0.0549(6) Uani 1 1 d . . . . .
H39A H 0.4141 0.4982 1.2632 0.082 Uiso 1 1 calc GR . . . .
H39B H 0.4298 0.4138 1.2632 0.082 Uiso 1 1 calc GR . . . .
H39C H 0.3622 0.4426 1.2223 0.082 Uiso 1 1 calc GR . . . .
C40 C 0.49540(9) 0.48630(12) 1.20484(12) 0.0457(5) Uani 1 1 d . . . . .
H40A H 0.5069 0.4952 1.1690 0.069 Uiso 1 1 calc GR . . . .
H40B H 0.5199 0.4461 1.2296 0.069 Uiso 1 1 calc GR . . . .
H40C H 0.5031 0.5301 1.2307 0.069 Uiso 1 1 calc GR . . . .
C41 C 0.35889(12) 0.72142(12) 1.17950(11) 0.0499(6) Uani 1 1 d . . . . .
C42 C 0.40877(11) 0.69085(13) 1.24384(11) 0.0470(5) Uani 1 1 d . . . . .
C43 C 0.46486(12) 0.74176(14) 1.27363(12) 0.0545(6) Uani 1 1 d . . . . .
H43A H 0.4933 0.7203 1.3126 0.082 Uiso 1 1 calc GR . . . .
H43B H 0.4508 0.7890 1.2824 0.082 Uiso 1 1 calc GR . . . .
H43C H 0.4859 0.7481 1.2447 0.082 Uiso 1 1 calc GR . . . .
C44 C 0.38201(14) 0.67078(16) 1.29356(13) 0.0632(7) Uani 1 1 d . . . . .
H44A H 0.3471 0.6378 1.2751 0.095 Uiso 1 1 calc GR . . . .
H44B H 0.3683 0.7149 1.3080 0.095 Uiso 1 1 calc GR . . . .
H44C H 0.4138 0.6469 1.3290 0.095 Uiso 1 1 calc GR . . . .
C45 C 0.38124(18) 0.78328(15) 1.14960(15) 0.0759(9) Uani 1 1 d . . . . .
H45A H 0.4203 0.7696 1.1466 0.114 Uiso 1 1 calc GR . . . .
H45B H 0.3872 0.8270 1.1753 0.114 Uiso 1 1 calc GR . . . .
H45C H 0.3506 0.7929 1.1077 0.114 Uiso 1 1 calc GR . . . .
C46 C 0.29751(15) 0.74409(18) 1.18412(13) 0.0741(9) Uani 1 1 d . . . . .
H46A H 0.2683 0.7588 1.1428 0.111 Uiso 1 1 calc GR . . . .
H46B H 0.3047 0.7848 1.2132 0.111 Uiso 1 1 calc GR . . . .
H46C H 0.2805 0.7030 1.1993 0.111 Uiso 1 1 calc GR . . . .
C18A C 0.3360(4) 0.6769(7) 0.9357(4) 0.052(2) Uani 0.4 1 d . U P A 2
C19A C 0.3034(3) 0.6489(6) 0.8750(5) 0.0554(19) Uani 0.4 1 d G U P A 2
C20A C 0.3357(4) 0.6266(4) 0.8373(4) 0.078(3) Uani 0.4 1 d G U P A 2
H20A H 0.3139 0.6079 0.7967 0.094 Uiso 0.4 1 calc R . P A 2
C21A C 0.4008(4) 0.6324(4) 0.8603(4) 0.081(3) Uani 0.4 1 d G U P A 2
H21A H 0.4224 0.6176 0.8350 0.098 Uiso 0.4 1 calc R . P A 2
C22A C 0.4334(3) 0.6605(5) 0.9210(4) 0.075(2) Uani 0.4 1 d G U P A 2
H22A H 0.4769 0.6643 0.9364 0.090 Uiso 0.4 1 calc R . P A 2
C23A C 0.4010(4) 0.6827(6) 0.9587(4) 0.076(3) Uani 0.4 1 d G U P A 2
C24A C 0.4365(8) 0.7201(9) 1.0214(9) 0.092(3) Uani 0.4 1 d . U P A 2
H24A H 0.4071 0.7286 1.0425 0.111 Uiso 0.4 1 calc R . P A 2
C26A C 0.4618(6) 0.7987(8) 1.0099(7) 0.093(3) Uani 0.4 1 d . U P A 2
H26D H 0.4909 0.7920 0.9892 0.139 Uiso 0.4 1 calc GR . P A 2
H26E H 0.4825 0.8231 1.0501 0.139 Uiso 0.4 1 calc GR . P A 2
H26F H 0.4272 0.8285 0.9834 0.139 Uiso 0.4 1 calc GR . P A 2
C27A C 0.2313(6) 0.6503(6) 0.8421(5) 0.074(2) Uani 0.4 1 d . U P A 2
H27A H 0.2138 0.6540 0.8752 0.089 Uiso 0.4 1 calc R . P A 2
C28A C 0.2072(7) 0.7163(6) 0.7968(5) 0.086(3) Uani 0.4 1 d . U P A 2
H28D H 0.2190 0.7616 0.8205 0.129 Uiso 0.4 1 calc GR . P A 2
H28E H 0.1623 0.7138 0.7766 0.129 Uiso 0.4 1 calc GR . P A 2
H28F H 0.2252 0.7149 0.7649 0.129 Uiso 0.4 1 calc GR . P A 2
C29A C 0.2031(6) 0.5815(5) 0.8017(4) 0.088(2) Uani 0.4 1 d . U P A 2
H29D H 0.2092 0.5845 0.7622 0.132 Uiso 0.4 1 calc GR . P A 2
H29E H 0.1590 0.5790 0.7932 0.132 Uiso 0.4 1 calc GR . P A 2
H29F H 0.2235 0.5379 0.8244 0.132 Uiso 0.4 1 calc GR . P A 2
C0AA C 0.4855(3) 0.6764(4) 1.0926(3) 0.0571(13) Uani 0.6 1 d . U P A 1
H0AA H 0.5211 0.6638 1.0822 0.086 Uiso 0.6 1 calc GR . P A 1
H0AB H 0.4633 0.6320 1.0946 0.086 Uiso 0.6 1 calc GR . P A 1
H0AC H 0.4996 0.7010 1.1331 0.086 Uiso 0.6 1 calc GR . P A 1
B1 B 0.39022(10) 0.59960(13) 1.16733(10) 0.0343(5) Uani 1 1 d . . . . .
Mg2 Mg 0.20536(3) 0.12658(3) 0.99026(3) 0.02336(13) Uani 1 1 d . . . . .
O3 O 0.12505(6) 0.17137(7) 0.91859(6) 0.0315(3) Uani 1 1 d . . . . .
O4 O 0.04963(7) 0.14457(8) 0.82020(7) 0.0429(3) Uani 1 1 d . . . . .
N4 N 0.29219(7) 0.15108(8) 0.98813(7) 0.0264(3) Uani 1 1 d . . . . .
N5 N 0.22088(7) 0.17868(8) 1.07551(6) 0.0246(3) Uani 1 1 d . . . . .
N6 N 0.10862(7) 0.03994(9) 0.88733(7) 0.0317(3) Uani 1 1 d . . . . .
C47 C 0.24292(11) 0.30423(12) 1.12245(11) 0.0439(5) Uani 1 1 d . . . . .
H47A H 0.2056 0.3328 1.1014 0.066 Uiso 1 1 calc GR . . . .
H47B H 0.2790 0.3360 1.1343 0.066 Uiso 1 1 calc GR . . . .
H47C H 0.2409 0.2818 1.1600 0.066 Uiso 1 1 calc GR . . . .
C48 C 0.24812(8) 0.24433(10) 1.07779(8) 0.0278(4) Uani 1 1 d . . . . .
C49 C 0.28302(9) 0.26421(10) 1.04106(8) 0.0294(4) Uani 1 1 d . . . . .
H49 H 0.2889 0.3149 1.0383 0.035 Uiso 1 1 calc R . . . .
C50 C 0.31073(8) 0.21924(10) 1.00756(8) 0.0267(4) Uani 1 1 d . . . . .
C51 C 0.36540(10) 0.25474(12) 0.99649(10) 0.0383(4) Uani 1 1 d . . . . .
H51A H 0.3969 0.2690 1.0367 0.058 Uiso 1 1 calc GR . . . .
H51B H 0.3510 0.2977 0.9700 0.058 Uiso 1 1 calc GR . . . .
H51C H 0.3829 0.2199 0.9758 0.058 Uiso 1 1 calc GR . . . .
C52 C 0.32747(9) 0.10683(11) 0.96014(9) 0.0315(4) Uani 1 1 d . . . . .
C53 C 0.37178(10) 0.05547(12) 0.99771(10) 0.0403(5) Uani 1 1 d . . . . .
C54 C 0.40404(14) 0.01190(15) 0.96964(13) 0.0593(7) Uani 1 1 d . . . . .
H54 H 0.4337 -0.0219 0.9945 0.071 Uiso 1 1 calc R . . . .
C55 C 0.39301(16) 0.01780(17) 0.90569(14) 0.0694(8) Uani 1 1 d . . . . .
H55 H 0.4152 -0.0114 0.8876 0.083 Uiso 1 1 calc R . . . .
C56 C 0.34920(14) 0.06693(16) 0.86930(12) 0.0606(7) Uani 1 1 d . . . . .
H56 H 0.3412 0.0700 0.8260 0.073 Uiso 1 1 calc R . . . .
C57 C 0.31598(11) 0.11269(13) 0.89491(10) 0.0433(5) Uani 1 1 d . . . . .
C58 C 0.26949(13) 0.16660(17) 0.85133(11) 0.0599(7) Uani 1 1 d . . . . .
H58 H 0.2521 0.1959 0.8771 0.072 Uiso 1 1 calc R . . . .
C59 C 0.3013(2) 0.2204(2) 0.81996(16) 0.0932(12) Uani 1 1 d . . . . .
H59A H 0.3377 0.2418 0.8522 0.140 Uiso 1 1 calc GR . . . .
H59B H 0.2724 0.2590 0.7983 0.140 Uiso 1 1 calc GR . . . .
H59C H 0.3136 0.1939 0.7899 0.140 Uiso 1 1 calc GR . . . .
C60 C 0.21584(16) 0.1271(3) 0.80087(16) 0.0954(13) Uani 1 1 d . . . . .
H60A H 0.2318 0.0972 0.7754 0.143 Uiso 1 1 calc GR . . . .
H60B H 0.1868 0.1628 0.7743 0.143 Uiso 1 1 calc GR . . . .
H60C H 0.1948 0.0960 0.8209 0.143 Uiso 1 1 calc GR . . . .
C61 C 0.38673(12) 0.04750(13) 1.06871(11) 0.0479(5) Uani 1 1 d . . . . .
H61 H 0.3489 0.0619 1.0759 0.057 Uiso 1 1 calc R . . . .
C62 C 0.43752(19) 0.09942(18) 1.10626(15) 0.0854(11) Uani 1 1 d . . . . .
H62A H 0.4477 0.0915 1.1509 0.128 Uiso 1 1 calc GR . . . .
H62B H 0.4236 0.1495 1.0955 0.128 Uiso 1 1 calc GR . . . .
H62C H 0.4741 0.0908 1.0966 0.128 Uiso 1 1 calc GR . . . .
C63 C 0.40248(16) -0.03058(15) 1.09318(13) 0.0652(7) Uani 1 1 d . . . . .
H63A H 0.4420 -0.0447 1.0915 0.098 Uiso 1 1 calc GR . . . .
H63B H 0.3703 -0.0636 1.0672 0.098 Uiso 1 1 calc GR . . . .
H63C H 0.4052 -0.0331 1.1364 0.098 Uiso 1 1 calc GR . . . .
C64 C 0.20424(8) 0.15721(10) 1.12849(8) 0.0268(4) Uani 1 1 d . . . . .
C65 C 0.14370(9) 0.16877(10) 1.12809(9) 0.0300(4) Uani 1 1 d . . . . .
C66 C 0.13007(10) 0.14465(12) 1.17977(10) 0.0363(4) Uani 1 1 d . . . . .
H66 H 0.0899 0.1517 1.1793 0.044 Uiso 1 1 calc R . . . .
C67 C 0.17455(11) 0.11080(13) 1.23131(10) 0.0435(5) Uani 1 1 d . . . . .
H67 H 0.1646 0.0948 1.2653 0.052 Uiso 1 1 calc R . . . .
C68 C 0.23425(11) 0.10087(15) 1.23204(10) 0.0490(6) Uani 1 1 d . . . . .
H68 H 0.2647 0.0788 1.2673 0.059 Uiso 1 1 calc R . . . .
C69 C 0.25008(10) 0.12312(13) 1.18116(9) 0.0392(5) Uani 1 1 d . . . . .
C70 C 0.31710(11) 0.11071(17) 1.18528(10) 0.0567(7) Uani 1 1 d . . . . .
H70 H 0.3167 0.1138 1.1420 0.068 Uiso 1 1 calc R . . . .
C71 C 0.36248(14) 0.1688(2) 1.22552(19) 0.0869(11) Uani 1 1 d . . . . .
H71A H 0.3493 0.2169 1.2072 0.130 Uiso 1 1 calc GR . . . .
H71B H 0.4038 0.1586 1.2268 0.130 Uiso 1 1 calc GR . . . .
H71C H 0.3630 0.1678 1.2680 0.130 Uiso 1 1 calc GR . . . .
C72 C 0.34042(13) 0.03348(18) 1.21130(14) 0.0696(8) Uani 1 1 d . . . . .
H72A H 0.3464 0.0311 1.2555 0.104 Uiso 1 1 calc GR . . . .
H72B H 0.3795 0.0237 1.2068 0.104 Uiso 1 1 calc GR . . . .
H72C H 0.3100 -0.0028 1.1879 0.104 Uiso 1 1 calc GR . . . .
C73 C 0.09285(9) 0.20788(14) 1.07430(10) 0.0427(5) Uani 1 1 d . . . . .
H73 H 0.1102 0.2217 1.0425 0.051 Uiso 1 1 calc R . . . .
C74 C 0.07148(14) 0.27856(15) 1.09670(17) 0.0721(8) Uani 1 1 d . . . . .
H74A H 0.0507 0.2662 1.1250 0.108 Uiso 1 1 calc GR . . . .
H74B H 0.0429 0.3049 1.0605 0.108 Uiso 1 1 calc GR . . . .
H74C H 0.1073 0.3092 1.1187 0.108 Uiso 1 1 calc GR . . . .
C75 C 0.03652(12) 0.15910(17) 1.04186(14) 0.0659(8) Uani 1 1 d . . . . .
H75A H 0.0489 0.1168 1.0237 0.099 Uiso 1 1 calc GR . . . .
H75B H 0.0051 0.1866 1.0087 0.099 Uiso 1 1 calc GR . . . .
H75C H 0.0197 0.1428 1.0725 0.099 Uiso 1 1 calc GR . . . .
C76 C 0.16476(8) 0.02325(10) 0.94456(8) 0.0290(4) Uani 1 1 d . . . . .
H76 H 0.1954 -0.0039 0.9324 0.035 Uiso 1 1 calc R . . . .
C77 C 0.15519(9) -0.01521(10) 0.99748(9) 0.0311(4) Uani 1 1 d . . . . .
C78 C 0.20681(11) -0.04798(12) 1.04634(10) 0.0436(5) Uani 1 1 d . . . . .
H78 H 0.2457 -0.0489 1.0427 0.052 Uiso 1 1 calc R . . . .
C79 C 0.20068(14) -0.07887(13) 1.09981(11) 0.0583(7) Uani 1 1 d . . . . .
H79 H 0.2355 -0.1002 1.1311 0.070 Uiso 1 1 calc R . . . .
C80 C 0.14436(14) -0.07863(15) 1.10742(11) 0.0589(7) Uani 1 1 d . . . . .
H80 H 0.1408 -0.0989 1.1436 0.071 Uiso 1 1 calc R . . . .
C81 C 0.09335(13) -0.04773(15) 1.06026(11) 0.0533(6) Uani 1 1 d . . . . .
H81 H 0.0547 -0.0474 1.0645 0.064 Uiso 1 1 calc R . . . .
C82 C 0.09846(10) -0.01698(12) 1.00642(9) 0.0393(4) Uani 1 1 d . . . . .
H82 H 0.0629 0.0032 0.9752 0.047 Uiso 1 1 calc R . . . .
C83 C 0.07515(11) -0.01988(12) 0.83988(9) 0.0410(5) Uani 1 1 d . . . . .
C84 C 0.09689(14) -0.09671(13) 0.86725(12) 0.0596(7) Uani 1 1 d . . . . .
H84A H 0.1411 -0.1016 0.8771 0.089 Uiso 1 1 calc GR . . . .
H84B H 0.0746 -0.1336 0.8365 0.089 Uiso 1 1 calc GR . . . .
H84C H 0.0887 -0.1033 0.9054 0.089 Uiso 1 1 calc GR . . . .
C85 C 0.00472(12) -0.01473(15) 0.82337(11) 0.0546(6) Uani 1 1 d . . . . .
H85A H -0.0039 -0.0221 0.8612 0.082 Uiso 1 1 calc GR . . . .
H85B H -0.0164 -0.0521 0.7926 0.082 Uiso 1 1 calc GR . . . .
H85C H -0.0100 0.0333 0.8059 0.082 Uiso 1 1 calc GR . . . .
C86 C 0.08899(15) -0.00994(16) 0.77948(12) 0.0640(8) Uani 1 1 d . . . . .
H86A H 0.0755 0.0383 0.7619 0.096 Uiso 1 1 calc GR . . . .
H86B H 0.0669 -0.0470 0.7488 0.096 Uiso 1 1 calc GR . . . .
H86C H 0.1333 -0.0149 0.7898 0.096 Uiso 1 1 calc GR . . . .
C87 C 0.10037(10) 0.24331(11) 0.88786(9) 0.0371(4) Uani 1 1 d . . . . .
C88 C 0.03722(11) 0.21914(13) 0.83503(11) 0.0470(5) Uani 1 1 d . . . . .
C89 C -0.01732(13) 0.21391(19) 0.85693(17) 0.0767(9) Uani 1 1 d . . . . .
H89A H -0.0523 0.1906 0.8244 0.115 Uiso 1 1 calc GR . . . .
H89B H -0.0291 0.2627 0.8649 0.115 Uiso 1 1 calc GR . . . .
H89C H -0.0050 0.1851 0.8953 0.115 Uiso 1 1 calc GR . . . .
C90 C 0.01842(16) 0.26565(16) 0.77453(13) 0.0725(9) Uani 1 1 d . . . . .
H90A H 0.0499 0.2613 0.7566 0.109 Uiso 1 1 calc GR . . . .
H90B H 0.0145 0.3166 0.7846 0.109 Uiso 1 1 calc GR . . . .
H90C H -0.0210 0.2484 0.7442 0.109 Uiso 1 1 calc GR . . . .
C91 C 0.09321(15) 0.29602(13) 0.93620(12) 0.0590(7) Uani 1 1 d . . . . .
H91A H 0.0674 0.2737 0.9561 0.089 Uiso 1 1 calc GR . . . .
H91B H 0.0739 0.3410 0.9153 0.089 Uiso 1 1 calc GR . . . .
H91C H 0.1338 0.3070 0.9680 0.089 Uiso 1 1 calc GR . . . .
C92 C 0.14670(12) 0.27455(13) 0.86223(12) 0.0490(5) Uani 1 1 d . . . . .
H92A H 0.1869 0.2797 0.8964 0.074 Uiso 1 1 calc GR . . . .
H92B H 0.1325 0.3222 0.8435 0.074 Uiso 1 1 calc GR . . . .
H92C H 0.1503 0.2417 0.8305 0.074 Uiso 1 1 calc GR . . . .
B2 B 0.09393(10) 0.11426(13) 0.87447(10) 0.0316(4) Uani 1 1 d . . . . .

loop_
_atom_site_aniso_label
_atom_site_aniso_U_11
_atom_site_aniso_U_22
_atom_site_aniso_U_33
_atom_site_aniso_U_23
_atom_site_aniso_U_13
_atom_site_aniso_U_12
Mg1 0.0247(3) 0.0285(3) 0.0236(3) 0.0029(2) 0.0094(2) 0.0053(2)
O1 0.0390(8) 0.0306(7) 0.0325(7) -0.0075(5) 0.0034(6) 0.0090(6)
O2 0.0500(9) 0.0433(9) 0.0424(8) -0.0194(7) -0.0084(7) 0.0187(7)
N1 0.0248(7) 0.0313(8) 0.0317(8) 0.0041(6) 0.0094(6) 0.0047(6)
N2 0.0411(9) 0.0317(8) 0.0380(8) 0.0048(7) 0.0249(7) 0.0048(7)
N3 0.0241(7) 0.0278(7) 0.0221(7) -0.0020(6) 0.0042(6) 0.0051(6)
C1 0.0670(16) 0.0348(11) 0.0683(16) 0.0127(11) 0.0420(13) 0.0075(11)
C2 0.0449(11) 0.0309(10) 0.0364(10) 0.0051(8) 0.0200(9) 0.0036(8)
C3 0.0404(11) 0.0278(9) 0.0357(10) 0.0034(8) 0.0144(8) 0.0102(8)
C4 0.0285(9) 0.0355(10) 0.0328(9) 0.0020(8) 0.0091(8) 0.0082(8)
C5 0.0355(11) 0.0390(12) 0.0809(17) 0.0075(11) 0.0236(12) 0.0126(9)
C6 0.0251(9) 0.0338(10) 0.0658(14) 0.0078(10) 0.0174(9) 0.0078(8)
C7 0.0309(11) 0.0422(13) 0.095(2) -0.0160(13) 0.0143(12) 0.0022(9)
C8 0.0429(15) 0.0466(16) 0.163(4) -0.018(2) 0.033(2) -0.0093(12)
C9 0.0506(19) 0.0542(19) 0.210(5) 0.026(3) 0.048(3) -0.0054(15)
C10 0.0604(19) 0.073(2) 0.147(4) 0.053(2) 0.058(2) 0.0149(17)
C11 0.0394(12) 0.0538(14) 0.0849(19) 0.0285(13) 0.0342(13) 0.0114(11)
C12 0.0645(17) 0.086(2) 0.0652(17) 0.0322(15) 0.0455(15) 0.0150(15)
C13 0.089(2) 0.126(3) 0.080(2) 0.048(2) 0.046(2) 0.039(2)
C14 0.113(3) 0.117(3) 0.113(3) 0.031(3) 0.079(3) 0.038(3)
C15 0.0509(15) 0.083(2) 0.0686(18) -0.0312(16) 0.0100(14) -0.0026(14)
C16 0.107(3) 0.131(4) 0.082(2) -0.052(2) -0.023(2) 0.058(3)
C17 0.127(4) 0.081(3) 0.106(3) 0.001(2) 0.033(3) 0.039(2)
C18 0.060(3) 0.028(2) 0.047(2) 0.0101(19) 0.041(2) 0.013(2)
C19 0.072(3) 0.038(2) 0.050(2) 0.0121(19) 0.048(2) 0.006(2)
C20 0.084(4) 0.048(2) 0.057(3) 0.015(2) 0.060(3) 0.014(3)
C21 0.085(3) 0.051(3) 0.065(3) 0.024(2) 0.062(3) 0.029(3)
C22 0.065(3) 0.044(3) 0.081(3) 0.023(3) 0.050(3) 0.020(2)
C23 0.053(3) 0.026(2) 0.071(3) 0.006(2) 0.048(2) 0.0052(19)
C24 0.032(2) 0.039(2) 0.093(3) -0.007(2) 0.035(2) 0.0031(17)
C25 0.060(5) 0.082(6) 0.175(9) 0.037(6) 0.025(6) -0.007(4)
C26 0.048(3) 0.044(3) 0.117(4) -0.001(3) 0.034(3) 0.006(2)
C27 0.091(3) 0.058(3) 0.0273(17) 0.0047(18) 0.032(2) 0.005(2)
C28 0.086(3) 0.076(4) 0.032(2) 0.004(2) 0.024(2) 0.006(3)
C29 0.108(4) 0.066(3) 0.037(2) -0.0042(19) 0.027(2) 0.003(3)
C30 0.0232(8) 0.0286(9) 0.0248(8) -0.0008(7) 0.0071(7) 0.0011(7)
C31 0.0322(9) 0.0211(8) 0.0225(8) 0.0028(6) 0.0075(7) 0.0037(7)
C32 0.0397(11) 0.0361(10) 0.0279(9) 0.0002(8) 0.0054(8) -0.0009(8)
C33 0.0691(16) 0.0412(12) 0.0250(9) -0.0047(8) 0.0062(10) 0.0007(11)
C34 0.0771(17) 0.0467(13) 0.0293(10) -0.0011(9) 0.0239(11) 0.0071(12)
C35 0.0576(14) 0.0430(12) 0.0440(12) 0.0022(9) 0.0297(11) 0.0062(10)
C36 0.0385(11) 0.0357(10) 0.0346(10) -0.0021(8) 0.0165(8) 0.0008(8)
C37 0.0272(9) 0.0314(9) 0.0242(8) -0.0013(7) 0.0028(7) 0.0073(7)
C38 0.0361(10) 0.0280(10) 0.0349(10) 0.0007(8) -0.0007(8) 0.0053(8)
C39 0.0677(16) 0.0634(16) 0.0358(11) 0.0164(11) 0.0222(11) 0.0285(13)
C40 0.0281(10) 0.0358(11) 0.0569(13) -0.0091(10) -0.0023(9) 0.0070(8)
C41 0.0575(14) 0.0360(11) 0.0407(11) -0.0119(9) 0.0013(10) 0.0137(10)
C42 0.0504(13) 0.0394(12) 0.0411(11) -0.0111(9) 0.0061(10) 0.0116(10)
C43 0.0549(14) 0.0456(13) 0.0499(13) -0.0132(11) 0.0050(11) 0.0010(11)
C44 0.0690(18) 0.0563(16) 0.0595(16) 0.0009(13) 0.0191(14) 0.0106(13)
C45 0.106(3) 0.0394(14) 0.0640(17) -0.0088(12) 0.0117(17) -0.0069(15)
C46 0.082(2) 0.077(2) 0.0498(14) -0.0180(14) 0.0093(14) 0.0403(17)
C18A 0.060(4) 0.032(4) 0.087(5) 0.010(4) 0.055(4) -0.003(3)
C19A 0.087(5) 0.035(3) 0.075(5) -0.003(3) 0.066(4) -0.009(4)
C20A 0.115(6) 0.050(4) 0.114(6) 0.011(4) 0.094(5) 0.003(5)
C21A 0.106(7) 0.051(4) 0.138(7) 0.025(5) 0.105(6) 0.013(5)
C22A 0.088(5) 0.053(4) 0.127(7) 0.029(5) 0.091(5) 0.022(4)
C23A 0.069(5) 0.054(5) 0.128(6) 0.033(5) 0.064(5) 0.019(4)
C24A 0.045(4) 0.073(5) 0.161(8) 0.036(5) 0.041(5) 0.003(4)
C26A 0.048(4) 0.072(5) 0.156(9) 0.032(6) 0.037(5) 0.012(4)
C27A 0.125(6) 0.056(4) 0.054(4) -0.003(3) 0.048(4) -0.020(4)
C28A 0.129(6) 0.066(4) 0.068(5) 0.002(4) 0.043(5) -0.016(4)
C29A 0.143(6) 0.061(4) 0.057(4) -0.004(3) 0.033(5) -0.015(5)
C0AA 0.039(2) 0.049(2) 0.085(3) -0.007(2) 0.026(2) 0.0022(18)
B1 0.0305(11) 0.0373(12) 0.0291(10) -0.0046(9) 0.0045(9) 0.0072(9)
Mg2 0.0233(3) 0.0264(3) 0.0201(3) -0.0026(2) 0.0080(2) -0.0014(2)
O3 0.0344(7) 0.0270(6) 0.0278(6) 0.0021(5) 0.0058(5) 0.0055(5)
O4 0.0428(8) 0.0430(8) 0.0306(7) 0.0079(6) 0.0000(6) 0.0002(6)
N4 0.0268(7) 0.0314(8) 0.0250(7) -0.0042(6) 0.0142(6) -0.0021(6)
N5 0.0233(7) 0.0314(8) 0.0205(6) -0.0025(6) 0.0100(6) -0.0013(6)
N6 0.0330(8) 0.0315(8) 0.0234(7) -0.0042(6) 0.0027(6) -0.0028(6)
C47 0.0529(13) 0.0392(11) 0.0498(12) -0.0198(10) 0.0311(11) -0.0143(10)
C48 0.0263(8) 0.0320(9) 0.0260(8) -0.0075(7) 0.0109(7) -0.0025(7)
C49 0.0325(9) 0.0264(9) 0.0314(9) -0.0052(7) 0.0144(8) -0.0060(7)
C50 0.0251(8) 0.0323(9) 0.0240(8) -0.0006(7) 0.0109(7) -0.0030(7)
C51 0.0367(11) 0.0386(11) 0.0479(11) -0.0039(9) 0.0254(9) -0.0075(8)
C52 0.0329(9) 0.0341(10) 0.0337(9) -0.0071(8) 0.0196(8) -0.0045(8)
C53 0.0465(12) 0.0397(11) 0.0405(11) -0.0044(9) 0.0233(10) 0.0050(9)
C54 0.0751(18) 0.0558(15) 0.0587(15) 0.0019(12) 0.0386(14) 0.0264(13)
C55 0.096(2) 0.0685(18) 0.0657(17) -0.0024(14) 0.0552(17) 0.0294(16)
C56 0.0820(19) 0.0718(17) 0.0451(13) -0.0041(12) 0.0434(14) 0.0151(15)
C57 0.0512(13) 0.0523(13) 0.0352(10) -0.0050(9) 0.0263(10) 0.0042(10)
C58 0.0685(17) 0.0859(19) 0.0279(10) -0.0006(11) 0.0211(11) 0.0254(14)
C59 0.126(3) 0.096(3) 0.0607(19) 0.0285(18) 0.040(2) 0.025(2)
C60 0.065(2) 0.144(4) 0.066(2) -0.028(2) 0.0125(16) 0.017(2)
C61 0.0570(14) 0.0486(13) 0.0397(11) 0.0004(10) 0.0202(10) 0.0185(11)
C62 0.118(3) 0.0601(18) 0.0536(16) 0.0022(14) 0.0048(18) -0.0159(18)
C63 0.088(2) 0.0541(16) 0.0529(15) 0.0063(12) 0.0263(15) 0.0064(14)
C64 0.0294(9) 0.0314(9) 0.0211(8) -0.0044(7) 0.0113(7) -0.0026(7)
C65 0.0296(9) 0.0326(9) 0.0301(9) -0.0014(7) 0.0141(8) -0.0023(7)
C66 0.0361(10) 0.0427(11) 0.0376(10) -0.0011(8) 0.0226(9) -0.0023(8)
C67 0.0556(13) 0.0526(13) 0.0321(10) 0.0044(9) 0.0277(10) 0.0049(10)
C68 0.0531(13) 0.0724(16) 0.0246(9) 0.0095(10) 0.0183(9) 0.0200(12)
C69 0.0355(10) 0.0578(13) 0.0250(9) 0.0005(9) 0.0123(8) 0.0082(9)
C70 0.0418(12) 0.102(2) 0.0285(10) 0.0145(12) 0.0163(9) 0.0278(13)
C71 0.0406(15) 0.111(3) 0.112(3) 0.016(2) 0.0322(17) -0.0040(16)
C72 0.0428(14) 0.097(2) 0.0577(16) -0.0023(15) 0.0063(12) 0.0290(14)
C73 0.0303(10) 0.0627(14) 0.0411(11) 0.0152(10) 0.0202(9) 0.0092(9)
C74 0.0602(17) 0.0465(15) 0.101(2) 0.0165(15) 0.0209(16) 0.0160(13)
C75 0.0392(13) 0.0758(19) 0.0656(17) -0.0087(14) 0.0006(12) 0.0118(13)
C76 0.0262(9) 0.0271(9) 0.0293(9) -0.0053(7) 0.0057(7) 0.0018(7)
C77 0.0344(10) 0.0221(8) 0.0288(9) -0.0054(7) 0.0029(8) 0.0005(7)
C78 0.0421(12) 0.0327(10) 0.0426(11) 0.0012(9) 0.0008(9) 0.0066(9)
C79 0.0682(17) 0.0415(13) 0.0396(12) 0.0101(10) -0.0084(12) 0.0032(12)
C80 0.0774(19) 0.0559(15) 0.0344(11) 0.0055(10) 0.0109(12) -0.0137(13)
C81 0.0578(15) 0.0612(15) 0.0403(12) -0.0007(11) 0.0179(11) -0.0085(12)
C82 0.0368(11) 0.0447(12) 0.0310(10) 0.0004(8) 0.0067(8) 0.0000(9)
C83 0.0501(12) 0.0379(11) 0.0263(9) -0.0076(8) 0.0047(9) -0.0102(9)
C84 0.0754(18) 0.0357(12) 0.0461(13) -0.0142(10) -0.0015(12) -0.0078(12)
C85 0.0491(14) 0.0561(15) 0.0432(12) -0.0024(11) 0.0000(10) -0.0200(11)
C86 0.090(2) 0.0642(17) 0.0423(13) -0.0220(12) 0.0302(14) -0.0235(15)
C87 0.0455(11) 0.0309(10) 0.0337(10) 0.0090(8) 0.0136(9) 0.0113(8)
C88 0.0429(12) 0.0474(13) 0.0445(12) 0.0175(10) 0.0097(10) 0.0120(10)
C89 0.0467(15) 0.085(2) 0.100(2) 0.0239(18) 0.0291(16) 0.0226(15)
C90 0.083(2) 0.0564(16) 0.0522(15) 0.0246(13) -0.0040(14) 0.0084(15)
C91 0.097(2) 0.0372(12) 0.0453(13) 0.0095(10) 0.0296(14) 0.0264(13)
C92 0.0575(14) 0.0351(11) 0.0570(14) 0.0089(10) 0.0247(12) 0.0033(10)
B2 0.0287(10) 0.0399(12) 0.0230(9) 0.0000(8) 0.0062(8) -0.0008(9)

loop_
_atom_type_symbol
_atom_type_description
_atom_type_scat_dispersion_real
_atom_type_scat_dispersion_imag
_atom_type_scat_source
C C 0.0181 0.0091 'International Tables Vol C Tables 4.2.6.8 and 6.1.1.4'
H H 0.0000 0.0000 'International Tables Vol C Tables 4.2.6.8 and 6.1.1.4'
B B 0.0090 0.0039 'International Tables Vol C Tables 4.2.6.8 and 6.1.1.4'
Mg Mg 0.1719 0.1771 'International Tables Vol C Tables 4.2.6.8 and 6.1.1.4'
N N 0.0311 0.0180 'International Tables Vol C Tables 4.2.6.8 and 6.1.1.4'
O O 0.0492 0.0322 'International Tables Vol C Tables 4.2.6.8 and 6.1.1.4'

loop_
_geom_angle_atom_site_label_1
_geom_angle_atom_site_label_2
_geom_angle_atom_site_label_3
_geom_angle
O1 Mg1 C30 82.63(6)
N1 Mg1 O1 114.12(6)
N1 Mg1 N2 95.23(7)
N1 Mg1 C30 120.83(7)
N2 Mg1 O1 111.69(7)
N2 Mg1 C30 132.39(7)
C41 O1 Mg1 142.42(12)
B1 O1 Mg1 108.21(11)
B1 O1 C41 108.99(15)
B1 O2 C42 110.21(16)
C4 N1 Mg1 112.64(13)
C4 N1 C6 121.40(16)
C6 N1 Mg1 125.45(12)
C2 N2 Mg1 111.87(12)
C2 N2 C18 120.9(3)
C2 N2 C18A 118.8(5)
C18 N2 Mg1 126.3(3)
C18A N2 Mg1 129.2(5)
C30 N3 C37 121.22(14)
B1 N3 C30 116.14(15)
B1 N3 C37 119.79(15)
H1A C1 H1B 109.5
H1A C1 H1C 109.5
H1B C1 H1C 109.5
C2 C1 H1A 109.5
C2 C1 H1B 109.5
C2 C1 H1C 109.5
N2 C2 C1 120.06(18)
N2 C2 C3 123.98(18)
C3 C2 C1 115.95(18)
C2 C3 H3 114.8
C2 C3 C4 130.31(18)
C4 C3 H3 114.8
N1 C4 C3 123.69(17)
N1 C4 C5 120.89(18)
C3 C4 C5 115.42(18)
C4 C5 H5A 109.5
C4 C5 H5B 109.5
C4 C5 H5C 109.5
H5A C5 H5B 109.5
H5A C5 H5C 109.5
H5B C5 H5C 109.5
C7 C6 N1 119.6(2)
C11 C6 N1 120.2(2)
C11 C6 C7 120.0(2)
C6 C7 C15 122.9(2)
C8 C7 C6 118.3(3)
C8 C7 C15 118.8(3)
C7 C8 H8 118.7
C9 C8 C7 122.6(4)
C9 C8 H8 118.7
C8 C9 H9 120.2
C8 C9 C10 119.6(3)
C10 C9 H9 120.2
C9 C10 H10 119.3
C9 C10 C11 121.3(4)
C11 C10 H10 119.3
C6 C11 C10 118.2(3)
C6 C11 C12 122.5(2)
C10 C11 C12 119.2(3)
C11 C12 H12 107.7
C11 C12 C13 112.3(3)
C11 C12 C14 111.1(3)
C13 C12 H12 107.7
C14 C12 H12 107.7
C14 C12 C13 110.0(3)
C12 C13 H13A 109.5
C12 C13 H13B 109.5
C12 C13 H13C 109.5
H13A C13 H13B 109.5
H13A C13 H13C 109.5
H13B C13 H13C 109.5
C12 C14 H14A 109.5
C12 C14 H14B 109.5
C12 C14 H14C 109.5
H14A C14 H14B 109.5
H14A C14 H14C 109.5
H14B C14 H14C 109.5
C7 C15 H15 107.9
C7 C15 C16 111.5(3)
C7 C15 C17 113.0(3)
C16 C15 H15 107.9
C17 C15 H15 107.9
C17 C15 C16 108.4(3)
C15 C16 H16A 109.5
C15 C16 H16B 109.5
C15 C16 H16C 109.5
H16A C16 H16B 109.5
H16A C16 H16C 109.5
H16B C16 H16C 109.5
C15 C17 H17A 109.5
C15 C17 H17B 109.5
C15 C17 H17C 109.5
H17A C17 H17B 109.5
H17A C17 H17C 109.5
H17B C17 H17C 109.5
C19 C18 N2 117.9(3)
C19 C18 C23 120.0
C23 C18 N2 121.6(3)
C18 C19 C27 120.9(3)
C20 C19 C18 120.0
C20 C19 C27 119.1(3)
C19 C20 H20 120.0
C19 C20 C21 120.0
C21 C20 H20 120.0
C20 C21 H21 120.0
C22 C21 C20 120.0
C22 C21 H21 120.0
C21 C22 H22 120.0
C21 C22 C23 120.0
C23 C22 H22 120.0
C18 C23 C24 124.3(4)
C22 C23 C18 120.0
C22 C23 C24 115.7(4)
C23 C24 H24 106.8
C23 C24 C26 114.5(6)
C23 C24 C0AA 112.9(5)
C26 C24 H24 106.8
C26 C24 C0AA 108.6(5)
C0AA C24 H24 106.8
H25A C25 H25B 109.5
H25A C25 H25C 109.5
H25B C25 H25C 109.5
C24A C25 H25A 109.5
C24A C25 H25B 109.5
C24A C25 H25C 109.5
C24 C26 H26A 109.5
C24 C26 H26B 109.5
C24 C26 H26C 109.5
H26A C26 H26B 109.5
H26A C26 H26C 109.5
H26B C26 H26C 109.5
C19 C27 H27 106.9
C19 C27 C28 112.9(5)
C19 C27 C29 113.2(5)
C28 C27 H27 106.9
C28 C27 C29 109.7(4)
C29 C27 H27 106.9
C27 C28 H28A 109.5
C27 C28 H28B 109.5
C27 C28 H28C 109.5
H28A C28 H28B 109.5
H28A C28 H28C 109.5
H28B C28 H28C 109.5
C27 C29 H29A 109.5
C27 C29 H29B 109.5
C27 C29 H29C 109.5
H29A C29 H29B 109.5
H29A C29 H29C 109.5
H29B C29 H29C 109.5
Mg1 C30 H30 110.1
N3 C30 Mg1 107.01(11)
N3 C30 H30 110.1
N3 C30 C31 119.36(15)
C31 C30 Mg1 99.47(11)
C31 C30 H30 110.1
C32 C31 C30 119.22(17)
C36 C31 C30 124.50(16)
C36 C31 C32 116.11(17)
C31 C32 H32 119.3
C33 C32 C31 121.3(2)
C33 C32 H32 119.3
C32 C33 H33 119.5
C34 C33 C32 121.0(2)
C34 C33 H33 119.5
C33 C34 H34 120.6
C33 C34 C35 118.9(2)
C35 C34 H34 120.6
C34 C35 H35 119.7
C34 C35 C36 120.7(2)
C36 C35 H35 119.7
C31 C36 H36 119.0
C35 C36 C31 122.0(2)
C35 C36 H36 119.0
N3 C37 C38 111.65(14)
N3 C37 C39 109.40(15)
N3 C37 C40 109.00(16)
C38 C37 C39 107.85(18)
C38 C37 C40 108.59(16)
C40 C37 C39 110.34(18)
C37 C38 H38A 109.5
C37 C38 H38B 109.5
C37 C38 H38C 109.5
H38A C38 H38B 109.5
H38A C38 H38C 109.5
H38B C38 H38C 109.5
C37 C39 H39A 109.5
C37 C39 H39B 109.5
C37 C39 H39C 109.5
H39A C39 H39B 109.5
H39A C39 H39C 109.5
H39B C39 H39C 109.5
C37 C40 H40A 109.5
C37 C40 H40B 109.5
C37 C40 H40C 109.5
H40A C40 H40B 109.5
H40A C40 H40C 109.5
H40B C40 H40C 109.5
O1 C41 C42 102.63(16)
O1 C41 C45 108.1(2)
O1 C41 C46 107.9(2)
C45 C41 C42 115.2(2)
C45 C41 C46 108.7(2)
C46 C41 C42 113.8(2)
O2 C42 C41 103.96(16)
O2 C42 C43 106.86(19)
O2 C42 C44 108.4(2)
C43 C42 C41 113.5(2)
C43 C42 C44 109.3(2)
C44 C42 C41 114.3(2)
C42 C43 H43A 109.5
C42 C43 H43B 109.5
C42 C43 H43C 109.5
H43A C43 H43B 109.5
H43A C43 H43C 109.5
H43B C43 H43C 109.5
C42 C44 H44A 109.5
C42 C44 H44B 109.5
C42 C44 H44C 109.5
H44A C44 H44B 109.5
H44A C44 H44C 109.5
H44B C44 H44C 109.5
C41 C45 H45A 109.5
C41 C45 H45B 109.5
C41 C45 H45C 109.5
H45A C45 H45B 109.5
H45A C45 H45C 109.5
H45B C45 H45C 109.5
C41 C46 H46A 109.5
C41 C46 H46B 109.5
C41 C46 H46C 109.5
H46A C46 H46B 109.5
H46A C46 H46C 109.5
H46B C46 H46C 109.5
C19A C18A N2 119.5(6)
C19A C18A C23A 120.0
C23A C18A N2 119.9(6)
C18A C19A C27A 123.6(6)
C20A C19A C18A 120.0
C20A C19A C27A 115.9(6)
C19A C20A H20A 120.0
C21A C20A C19A 120.0
C21A C20A H20A 120.0
C20A C21A H21A 120.0
C20A C21A C22A 120.0
C22A C21A H21A 120.0
C21A C22A H22A 120.0
C23A C22A C21A 120.0
C23A C22A H22A 120.0
C18A C23A C24A 120.7(8)
C22A C23A C18A 120.0
C22A C23A C24A 119.0(8)
C25 C24A H24A 107.6
C25 C24A C26A 107.5(11)
C23A C24A C25 115.9(13)
C23A C24A H24A 107.6
C23A C24A C26A 110.3(13)
C26A C24A H24A 107.6
C24A C26A H26D 109.5
C24A C26A H26E 109.5
C24A C26A H26F 109.5
H26D C26A H26E 109.5
H26D C26A H26F 109.5
H26E C26A H26F 109.5
C19A C27A H27A 108.0
C28A C27A C19A 112.8(10)
C28A C27A H27A 108.0
C29A C27A C19A 114.2(10)
C29A C27A H27A 108.0
C29A C27A C28A 105.4(9)
C27A C28A H28D 109.5
C27A C28A H28E 109.5
C27A C28A H28F 109.5
H28D C28A H28E 109.5
H28D C28A H28F 109.5
H28E C28A H28F 109.5
C27A C29A H29D 109.5
C27A C29A H29E 109.5
C27A C29A H29F 109.5
H29D C29A H29E 109.5
H29D C29A H29F 109.5
H29E C29A H29F 109.5
C24 C0AA H0AA 109.5
C24 C0AA H0AB 109.5
C24 C0AA H0AC 109.5
H0AA C0AA H0AB 109.5
H0AA C0AA H0AC 109.5
H0AB C0AA H0AC 109.5
O2 B1 O1 110.47(17)
O2 B1 N3 127.13(18)
N3 B1 O1 122.38(17)
O3 Mg2 C76 82.44(6)
O3 Mg2 C77 97.67(6)
N4 Mg2 O3 118.29(6)
N4 Mg2 C76 114.77(7)
N4 Mg2 C77 127.80(6)
N5 Mg2 O3 109.79(6)
N5 Mg2 N4 95.69(6)
N5 Mg2 C76 137.18(7)
N5 Mg2 C77 106.74(6)
C76 Mg2 C77 30.65(6)
C87 O3 Mg2 140.13(12)
B2 O3 Mg2 108.91(11)
B2 O3 C87 107.64(14)
B2 O4 C88 107.89(16)
C50 N4 Mg2 112.62(11)
C50 N4 C52 119.76(15)
C52 N4 Mg2 126.96(12)
C48 N5 Mg2 110.79(11)
C48 N5 C64 118.38(14)
C64 N5 Mg2 130.73(11)
C76 N6 C83 121.34(15)
B2 N6 C76 116.43(15)
B2 N6 C83 121.55(16)
H47A C47 H47B 109.5
H47A C47 H47C 109.5
H47B C47 H47C 109.5
C48 C47 H47A 109.5
C48 C47 H47B 109.5
C48 C47 H47C 109.5
N5 C48 C47 120.32(16)
N5 C48 C49 124.78(16)
C49 C48 C47 114.90(16)
C48 C49 H49 114.9
C48 C49 C50 130.21(17)
C50 C49 H49 114.9
N4 C50 C49 123.88(16)
N4 C50 C51 121.46(16)
C49 C50 C51 114.65(16)
C50 C51 H51A 109.5
C50 C51 H51B 109.5
C50 C51 H51C 109.5
H51A C51 H51B 109.5
H51A C51 H51C 109.5
H51B C51 H51C 109.5
C53 C52 N4 119.93(16)
C53 C52 C57 119.51(18)
C57 C52 N4 120.51(18)
C52 C53 C61 121.76(18)
C54 C53 C52 119.2(2)
C54 C53 C61 119.0(2)
C53 C54 H54 119.3
C55 C54 C53 121.4(2)
C55 C54 H54 119.3
C54 C55 H55 120.4
C56 C55 C54 119.1(2)
C56 C55 H55 120.4
C55 C56 H56 119.0
C55 C56 C57 122.1(2)
C57 C56 H56 119.0
C52 C57 C58 122.88(19)
C56 C57 C52 118.7(2)
C56 C57 C58 118.4(2)
C57 C58 H58 107.9
C57 C58 C59 111.5(2)
C57 C58 C60 111.5(3)
C59 C58 H58 107.9
C60 C58 H58 107.9
C60 C58 C59 110.1(3)
C58 C59 H59A 109.5
C58 C59 H59B 109.5
C58 C59 H59C 109.5
H59A C59 H59B 109.5
H59A C59 H59C 109.5
H59B C59 H59C 109.5
C58 C60 H60A 109.5
C58 C60 H60B 109.5
C58 C60 H60C 109.5
H60A C60 H60B 109.5
H60A C60 H60C 109.5
H60B C60 H60C 109.5
C53 C61 H61 107.0
C62 C61 C53 111.1(2)
C62 C61 H61 107.0
C62 C61 C63 110.6(2)
C63 C61 C53 113.9(2)
C63 C61 H61 107.0
C61 C62 H62A 109.5
C61 C62 H62B 109.5
C61 C62 H62C 109.5
H62A C62 H62B 109.5
H62A C62 H62C 109.5
H62B C62 H62C 109.5
C61 C63 H63A 109.5
C61 C63 H63B 109.5
C61 C63 H63C 109.5
H63A C63 H63B 109.5
H63A C63 H63C 109.5
H63B C63 H63C 109.5
C65 C64 N5 121.97(16)
C69 C64 N5 118.35(16)
C69 C64 C65 119.67(16)
C64 C65 C73 122.57(16)
C66 C65 C64 119.17(18)
C66 C65 C73 118.25(17)
C65 C66 H66 119.3
C67 C66 C65 121.50(19)
C67 C66 H66 119.3
C66 C67 H67 120.4
C66 C67 C68 119.13(19)
C68 C67 H67 120.4
C67 C68 H68 119.2
C67 C68 C69 121.6(2)
C69 C68 H68 119.2
C64 C69 C70 122.26(18)
C68 C69 C64 118.90(19)
C68 C69 C70 118.83(19)
C69 C70 H70 107.8
C69 C70 C72 110.9(2)
C71 C70 C69 112.6(2)
C71 C70 H70 107.8
C71 C70 C72 109.7(2)
C72 C70 H70 107.8
C70 C71 H71A 109.5
C70 C71 H71B 109.5
C70 C71 H71C 109.5
H71A C71 H71B 109.5
H71A C71 H71C 109.5
H71B C71 H71C 109.5
C70 C72 H72A 109.5
C70 C72 H72B 109.5
C70 C72 H72C 109.5
H72A C72 H72B 109.5
H72A C72 H72C 109.5
H72B C72 H72C 109.5
C65 C73 H73 107.8
C65 C73 C74 111.9(2)
C65 C73 C75 112.4(2)
C74 C73 H73 107.8
C75 C73 H73 107.8
C75 C73 C74 109.0(2)
C73 C74 H74A 109.5
C73 C74 H74B 109.5
C73 C74 H74C 109.5
H74A C74 H74B 109.5
H74A C74 H74C 109.5
H74B C74 H74C 109.5
C73 C75 H75A 109.5
C73 C75 H75B 109.5
C73 C75 H75C 109.5
H75A C75 H75B 109.5
H75A C75 H75C 109.5
H75B C75 H75C 109.5
Mg2 C76 H76 109.8
N6 C76 Mg2 108.67(11)
N6 C76 H76 109.8
C77 C76 Mg2 100.79(11)
C77 C76 N6 117.46(16)
C77 C76 H76 109.8
C76 C77 Mg2 48.56(9)
C78 C77 Mg2 100.57(13)
C78 C77 C76 119.69(19)
C82 C77 Mg2 116.91(13)
C82 C77 C76 124.48(17)
C82 C77 C78 115.61(19)
C77 C78 H78 119.4
C79 C78 C77 121.3(2)
C79 C78 H78 119.4
C78 C79 H79 119.3
C80 C79 C78 121.5(2)
C80 C79 H79 119.3
C79 C80 H80 120.8
C79 C80 C81 118.3(2)
C81 C80 H80 120.8
C80 C81 H81 119.5
C80 C81 C82 121.1(3)
C82 C81 H81 119.5
C77 C82 H82 118.9
C81 C82 C77 122.2(2)
C81 C82 H82 118.9
N6 C83 C84 111.11(16)
N6 C83 C85 109.82(18)
N6 C83 C86 109.26(18)
C84 C83 C86 108.9(2)
C85 C83 C84 108.1(2)
C85 C83 C86 109.7(2)
C83 C84 H84A 109.5
C83 C84 H84B 109.5
C83 C84 H84C 109.5
H84A C84 H84B 109.5
H84A C84 H84C 109.5
H84B C84 H84C 109.5
C83 C85 H85A 109.5
C83 C85 H85B 109.5
C83 C85 H85C 109.5
H85A C85 H85B 109.5
H85A C85 H85C 109.5
H85B C85 H85C 109.5
C83 C86 H86A 109.5
C83 C86 H86B 109.5
C83 C86 H86C 109.5
H86A C86 H86B 109.5
H86A C86 H86C 109.5
H86B C86 H86C 109.5
O3 C87 C88 101.30(16)
O3 C87 C91 109.86(16)
O3 C87 C92 107.98(16)
C91 C87 C88 114.2(2)
C92 C87 C88 113.61(18)
C92 C87 C91 109.5(2)
O4 C88 C87 103.40(16)
O4 C88 C89 106.2(2)
O4 C88 C90 108.6(2)
C89 C88 C87 114.4(2)
C89 C88 C90 109.9(2)
C90 C88 C87 113.7(2)
C88 C89 H89A 109.5
C88 C89 H89B 109.5
C88 C89 H89C 109.5
H89A C89 H89B 109.5
H89A C89 H89C 109.5
H89B C89 H89C 109.5
C88 C90 H90A 109.5
C88 C90 H90B 109.5
C88 C90 H90C 109.5
H90A C90 H90B 109.5
H90A C90 H90C 109.5
H90B C90 H90C 109.5
C87 C91 H91A 109.5
C87 C91 H91B 109.5
C87 C91 H91C 109.5
H91A C91 H91B 109.5
H91A C91 H91C 109.5
H91B C91 H91C 109.5
C87 C92 H92A 109.5
C87 C92 H92B 109.5
C87 C92 H92C 109.5
H92A C92 H92B 109.5
H92A C92 H92C 109.5
H92B C92 H92C 109.5
O4 B2 O3 110.11(18)
O4 B2 N6 127.59(18)
N6 B2 O3 122.30(17)

loop_
_geom_bond_atom_site_label_1
_geom_bond_atom_site_label_2
_geom_bond_distance
Mg1 O1 2.0991(14)
Mg1 N1 2.0358(16)
Mg1 N2 2.0446(17)
Mg1 C30 2.1587(18)
O1 C41 1.488(2)
O1 B1 1.415(3)
O2 C42 1.448(2)
O2 B1 1.371(3)
N1 C4 1.331(2)
N1 C6 1.446(3)
N2 C2 1.331(3)
N2 C18 1.481(4)
N2 C18A 1.410(6)
N3 C30 1.472(2)
N3 C37 1.515(2)
N3 B1 1.399(3)
C1 H1A 0.9600
C1 H1B 0.9600
C1 H1C 0.9600
C1 C2 1.516(3)
C2 C3 1.404(3)
C3 H3 0.9300
C3 C4 1.411(3)
C4 C5 1.513(3)
C5 H5A 0.9600
C5 H5B 0.9600
C5 H5C 0.9600
C6 C7 1.406(4)
C6 C11 1.404(3)
C7 C8 1.395(4)
C7 C15 1.507(5)
C8 H8 0.9300
C8 C9 1.344(6)
C9 H9 0.9300
C9 C10 1.372(6)
C10 H10 0.9300
C10 C11 1.408(4)
C11 C12 1.490(4)
C12 H12 0.9800
C12 C13 1.534(4)
C12 C14 1.533(4)
C13 H13A 0.9600
C13 H13B 0.9600
C13 H13C 0.9600
C14 H14A 0.9600
C14 H14B 0.9600
C14 H14C 0.9600
C15 H15 0.9800
C15 C16 1.528(4)
C15 C17 1.515(5)
C16 H16A 0.9600
C16 H16B 0.9600
C16 H16C 0.9600
C17 H17A 0.9600
C17 H17B 0.9600
C17 H17C 0.9600
C18 C19 1.3900
C18 C23 1.3900
C19 C20 1.3900
C19 C27 1.532(8)
C20 H20 0.9300
C20 C21 1.3900
C21 H21 0.9300
C21 C22 1.3900
C22 H22 0.9300
C22 C23 1.3900
C23 C24 1.500(7)
C24 H24 0.9800
C24 C26 1.516(9)
C24 C0AA 1.541(9)
C25 H25A 0.9600
C25 H25B 0.9600
C25 H25C 0.9600
C25 C24A 1.531(19)
C26 H26A 0.9600
C26 H26B 0.9600
C26 H26C 0.9600
C27 H27 0.9800
C27 C28 1.536(8)
C27 C29 1.540(7)
C28 H28A 0.9600
C28 H28B 0.9600
C28 H28C 0.9600
C29 H29A 0.9600
C29 H29B 0.9600
C29 H29C 0.9600
C30 H30 0.9800
C30 C31 1.475(2)
C31 C32 1.407(3)
C31 C36 1.406(3)
C32 H32 0.9300
C32 C33 1.388(3)
C33 H33 0.9300
C33 C34 1.376(4)
C34 H34 0.9300
C34 C35 1.380(3)
C35 H35 0.9300
C35 C36 1.382(3)
C36 H36 0.9300
C37 C38 1.519(3)
C37 C39 1.527(3)
C37 C40 1.525(3)
C38 H38A 0.9600
C38 H38B 0.9600
C38 H38C 0.9600
C39 H39A 0.9600
C39 H39B 0.9600
C39 H39C 0.9600
C40 H40A 0.9600
C40 H40B 0.9600
C40 H40C 0.9600
C41 C42 1.575(3)
C41 C45 1.496(4)
C41 C46 1.513(4)
C42 C43 1.519(3)
C42 C44 1.520(4)
C43 H43A 0.9600
C43 H43B 0.9600
C43 H43C 0.9600
C44 H44A 0.9600
C44 H44B 0.9600
C44 H44C 0.9600
C45 H45A 0.9600
C45 H45B 0.9600
C45 H45C 0.9600
C46 H46A 0.9600
C46 H46B 0.9600
C46 H46C 0.9600
C18A C19A 1.3900
C18A C23A 1.3900
C19A C20A 1.3900
C19A C27A 1.540(14)
C20A H20A 0.9300
C20A C21A 1.3900
C21A H21A 0.9300
C21A C22A 1.3900
C22A H22A 0.9300
C22A C23A 1.3900
C23A C24A 1.504(18)
C24A H24A 0.9800
C24A C26A 1.593(19)
C26A H26D 0.9600
C26A H26E 0.9600
C26A H26F 0.9600
C27A H27A 0.9800
C27A C28A 1.534(13)
C27A C29A 1.533(13)
C28A H28D 0.9600
C28A H28E 0.9600
C28A H28F 0.9600
C29A H29D 0.9600
C29A H29E 0.9600
C29A H29F 0.9600
C0AA H0AA 0.9600
C0AA H0AB 0.9600
C0AA H0AC 0.9600
Mg2 O3 2.1061(13)
Mg2 N4 2.0660(15)
Mg2 N5 2.0556(15)
Mg2 C76 2.1668(18)
Mg2 C77 2.839(2)
O3 C87 1.482(2)
O3 B2 1.426(3)
O4 C88 1.443(3)
O4 B2 1.379(2)
N4 C50 1.322(2)
N4 C52 1.447(2)
N5 C48 1.333(2)
N5 C64 1.445(2)
N6 C76 1.474(2)
N6 C83 1.513(2)
N6 B2 1.388(3)
C47 H47A 0.9600
C47 H47B 0.9600
C47 H47C 0.9600
C47 C48 1.517(2)
C48 C49 1.406(2)
C49 H49 0.9300
C49 C50 1.418(2)
C50 C51 1.516(2)
C51 H51A 0.9600
C51 H51B 0.9600
C51 H51C 0.9600
C52 C53 1.403(3)
C52 C57 1.405(3)
C53 C54 1.391(3)
C53 C61 1.520(3)
C54 H54 0.9300
C54 C55 1.378(4)
C55 H55 0.9300
C55 C56 1.362(4)
C56 H56 0.9300
C56 C57 1.394(3)
C57 C58 1.506(3)
C58 H58 0.9800
C58 C59 1.544(5)
C58 C60 1.508(4)
C59 H59A 0.9600
C59 H59B 0.9600
C59 H59C 0.9600
C60 H60A 0.9600
C60 H60B 0.9600
C60 H60C 0.9600
C61 H61 0.9800
C61 C62 1.489(4)
C61 C63 1.508(3)
C62 H62A 0.9600
C62 H62B 0.9600
C62 H62C 0.9600
C63 H63A 0.9600
C63 H63B 0.9600
C63 H63C 0.9600
C64 C65 1.406(3)
C64 C69 1.401(3)
C65 C66 1.393(3)
C65 C73 1.508(3)
C66 H66 0.9300
C66 C67 1.371(3)
C67 H67 0.9300
C67 C68 1.380(3)
C68 H68 0.9300
C68 C69 1.395(3)
C69 C70 1.527(3)
C70 H70 0.9800
C70 C71 1.517(5)
C70 C72 1.530(4)
C71 H71A 0.9600
C71 H71B 0.9600
C71 H71C 0.9600
C72 H72A 0.9600
C72 H72B 0.9600
C72 H72C 0.9600
C73 H73 0.9800
C73 C74 1.523(4)
C73 C75 1.509(4)
C74 H74A 0.9600
C74 H74B 0.9600
C74 H74C 0.9600
C75 H75A 0.9600
C75 H75B 0.9600
C75 H75C 0.9600
C76 H76 0.9800
C76 C77 1.474(3)
C77 C78 1.411(3)
C77 C82 1.396(3)
C78 H78 0.9300
C78 C79 1.390(4)
C79 H79 0.9300
C79 C80 1.371(4)
C80 H80 0.9300
C80 C81 1.372(4)
C81 H81 0.9300
C81 C82 1.386(3)
C82 H82 0.9300
C83 C84 1.525(3)
C83 C85 1.522(3)
C83 C86 1.530(3)
C84 H84A 0.9600
C84 H84B 0.9600
C84 H84C 0.9600
C85 H85A 0.9600
C85 H85B 0.9600
C85 H85C 0.9600
C86 H86A 0.9600
C86 H86B 0.9600
C86 H86C 0.9600
C87 C88 1.555(3)
C87 C91 1.507(3)
C87 C92 1.505(3)
C88 C89 1.519(4)
C88 C90 1.525(3)
C89 H89A 0.9600
C89 H89B 0.9600
C89 H89C 0.9600
C90 H90A 0.9600
C90 H90B 0.9600
C90 H90C 0.9600
C91 H91A 0.9600
C91 H91B 0.9600
C91 H91C 0.9600
C92 H92A 0.9600
C92 H92B 0.9600
C92 H92C 0.9600

loop_
_geom_torsion_atom_site_label_1
_geom_torsion_atom_site_label_2
_geom_torsion_atom_site_label_3
_geom_torsion_atom_site_label_4
_geom_torsion
Mg1 O1 C41 C42 179.53(17)
Mg1 O1 C41 C45 -58.3(3)
Mg1 O1 C41 C46 59.1(3)
Mg1 O1 B1 O2 171.67(15)
Mg1 O1 B1 N3 -9.8(3)
Mg1 N1 C4 C3 19.3(2)
Mg1 N1 C4 C5 -160.56(17)
Mg1 N1 C6 C7 -105.2(2)
Mg1 N1 C6 C11 69.8(2)
Mg1 N2 C2 C1 156.62(17)
Mg1 N2 C2 C3 -22.1(3)
Mg1 N2 C18 C19 98.6(3)
Mg1 N2 C18 C23 -73.1(4)
Mg1 N2 C18A C19A 92.4(7)
Mg1 N2 C18A C23A -78.8(7)
Mg1 C30 C31 C32 -82.00(17)
Mg1 C30 C31 C36 93.10(18)
O1 C41 C42 O2 16.8(2)
O1 C41 C42 C43 132.5(2)
O1 C41 C42 C44 -101.3(2)
N1 C6 C7 C8 176.8(2)
N1 C6 C7 C15 -2.7(3)
N1 C6 C11 C10 -175.2(2)
N1 C6 C11 C12 6.2(3)
N2 C2 C3 C4 -16.6(4)
N2 C18 C19 C20 -171.8(5)
N2 C18 C19 C27 5.8(5)
N2 C18 C23 C22 171.5(5)
N2 C18 C23 C24 -11.9(6)
N2 C18A C19A C20A -171.2(9)
N2 C18A C19A C27A 17.6(9)
N2 C18A C23A C22A 171.1(10)
N2 C18A C23A C24A -15.3(11)
N3 C30 C31 C32 162.26(16)
N3 C30 C31 C36 -22.6(3)
C1 C2 C3 C4 164.6(2)
C2 N2 C18 C19 -93.3(4)
C2 N2 C18 C23 95.0(4)
C2 N2 C18A C19A -84.7(7)
C2 N2 C18A C23A 104.2(6)
C2 C3 C4 N1 18.5(3)
C2 C3 C4 C5 -161.6(2)
C4 N1 C6 C7 83.6(2)
C4 N1 C6 C11 -101.4(2)
C6 N1 C4 C3 -168.45(19)
C6 N1 C4 C5 11.7(3)
C6 C7 C8 C9 -2.0(4)
C6 C7 C15 C16 129.9(3)
C6 C7 C15 C17 -107.8(3)
C6 C11 C12 C13 -129.0(3)
C6 C11 C12 C14 107.3(3)
C7 C6 C11 C10 -0.2(3)
C7 C6 C11 C12 -178.8(2)
C7 C8 C9 C10 0.6(5)
C8 C7 C15 C16 -49.6(4)
C8 C7 C15 C17 72.7(4)
C8 C9 C10 C11 1.0(5)
C9 C10 C11 C6 -1.2(4)
C9 C10 C11 C12 177.4(3)
C10 C11 C12 C13 52.5(3)
C10 C11 C12 C14 -71.3(3)
C11 C6 C7 C8 1.8(3)
C11 C6 C7 C15 -177.7(2)
C15 C7 C8 C9 177.5(3)
C18 N2 C2 C1 -13.0(4)
C18 N2 C2 C3 168.2(3)
C18 N2 C18A C19A 172(4)
C18 N2 C18A C23A 0(3)
C18 C19 C20 C21 0.0
C18 C19 C27 C28 75.1(5)
C18 C19 C27 C29 -159.5(4)
C18 C23 C24 C26 -118.0(5)
C18 C23 C24 C0AA 117.1(5)
C19 C18 C23 C22 0.0
C19 C18 C23 C24 176.5(6)
C19 C20 C21 C22 0.0
C20 C19 C27 C28 -107.3(5)
C20 C19 C27 C29 18.2(6)
C20 C21 C22 C23 0.0
C21 C22 C23 C18 0.0
C21 C22 C23 C24 -176.8(6)
C22 C23 C24 C26 58.7(7)
C22 C23 C24 C0AA -66.2(7)
C23 C18 C19 C20 0.0
C23 C18 C19 C27 177.6(5)
C27 C19 C20 C21 -177.7(5)
C30 N3 C37 C38 18.3(2)
C30 N3 C37 C39 -101.0(2)
C30 N3 C37 C40 138.28(17)
C30 N3 B1 O1 -5.1(3)
C30 N3 B1 O2 173.2(2)
C30 C31 C32 C33 176.00(18)
C30 C31 C36 C35 -175.90(18)
C31 C32 C33 C34 0.2(3)
C32 C31 C36 C35 -0.7(3)
C32 C33 C34 C35 -0.8(3)
C33 C34 C35 C36 0.6(3)
C34 C35 C36 C31 0.1(3)
C36 C31 C32 C33 0.5(3)
C37 N3 C30 Mg1 177.38(12)
C37 N3 C30 C31 -70.9(2)
C37 N3 B1 O1 -166.25(18)
C37 N3 B1 O2 12.0(3)
C41 O1 B1 O2 -2.9(3)
C41 O1 B1 N3 175.6(2)
C42 O2 B1 O1 15.0(3)
C42 O2 B1 N3 -163.5(2)
C45 C41 C42 O2 -100.5(2)
C45 C41 C42 C43 15.2(3)
C45 C41 C42 C44 141.5(2)
C46 C41 C42 O2 133.1(2)
C46 C41 C42 C43 -111.2(3)
C46 C41 C42 C44 15.0(3)
C18A N2 C2 C1 -25.8(5)
C18A N2 C2 C3 155.4(5)
C18A N2 C18 C19 -11(4)
C18A N2 C18 C23 178(4)
C18A C19A C20A C21A 0.0
C18A C19A C27A C28A 96.6(9)
C18A C19A C27A C29A -143.0(7)
C18A C23A C24A C25 130.6(11)
C18A C23A C24A C26A -107.1(10)
C19A C18A C23A C22A 0.0
C19A C18A C23A C24A 173.6(12)
C19A C20A C21A C22A 0.0
C20A C19A C27A C28A -75.0(10)
C20A C19A C27A C29A 45.4(11)
C20A C21A C22A C23A 0.0
C21A C22A C23A C18A 0.0
C21A C22A C23A C24A -173.7(11)
C22A C23A C24A C25 -55.7(15)
C22A C23A C24A C26A 66.6(13)
C23A C18A C19A C20A 0.0
C23A C18A C19A C27A -171.3(10)
C27A C19A C20A C21A 171.9(9)
B1 O1 C41 C42 -8.9(2)
B1 O1 C41 C45 113.3(2)
B1 O1 C41 C46 -129.3(2)
B1 O2 C42 C41 -19.8(3)
B1 O2 C42 C43 -140.0(2)
B1 O2 C42 C44 102.3(2)
B1 N3 C30 Mg1 16.51(19)
B1 N3 C30 C31 128.20(19)
B1 N3 C37 C38 178.50(18)
B1 N3 C37 C39 59.2(2)
B1 N3 C37 C40 -61.5(2)
Mg2 O3 C87 C88 175.89(14)
Mg2 O3 C87 C91 -63.0(3)
Mg2 O3 C87 C92 56.3(2)
Mg2 O3 B2 O4 -166.92(13)
Mg2 O3 B2 N6 12.9(2)
Mg2 N4 C50 C49 15.0(2)
Mg2 N4 C50 C51 -166.41(14)
Mg2 N4 C52 C53 -92.6(2)
Mg2 N4 C52 C57 84.8(2)
Mg2 N5 C48 C47 157.43(15)
Mg2 N5 C48 C49 -22.7(2)
Mg2 N5 C64 C65 -80.9(2)
Mg2 N5 C64 C69 98.35(19)
Mg2 C76 C77 C78 -77.19(18)
Mg2 C76 C77 C82 97.24(18)
Mg2 C77 C78 C79 126.1(2)
Mg2 C77 C82 C81 -117.0(2)
O3 C87 C88 O4 -29.69(19)
O3 C87 C88 C89 85.4(2)
O3 C87 C88 C90 -147.2(2)
N4 C52 C53 C54 178.2(2)
N4 C52 C53 C61 -3.4(3)
N4 C52 C57 C56 -177.4(2)
N4 C52 C57 C58 2.9(3)
N5 C48 C49 C50 -17.7(3)
N5 C64 C65 C66 177.93(17)
N5 C64 C65 C73 -3.4(3)
N5 C64 C69 C68 -178.8(2)
N5 C64 C69 C70 2.3(3)
N6 C76 C77 Mg2 -117.80(17)
N6 C76 C77 C78 165.01(17)
N6 C76 C77 C82 -20.6(3)
C47 C48 C49 C50 162.2(2)
C48 N5 C64 C65 95.2(2)
C48 N5 C64 C69 -85.6(2)
C48 C49 C50 N4 22.7(3)
C48 C49 C50 C51 -155.98(19)
C50 N4 C52 C53 97.4(2)
C50 N4 C52 C57 -85.1(2)
C52 N4 C50 C49 -173.63(17)
C52 N4 C50 C51 4.9(3)
C52 C53 C54 C55 -0.5(4)
C52 C53 C61 C62 -88.2(3)
C52 C53 C61 C63 146.3(2)
C52 C57 C58 C59 120.9(3)
C52 C57 C58 C60 -115.6(3)
C53 C52 C57 C56 0.0(3)
C53 C52 C57 C58 -179.7(2)
C53 C54 C55 C56 -0.6(5)
C54 C53 C61 C62 90.3(3)
C54 C53 C61 C63 -35.3(3)
C54 C55 C56 C57 1.4(5)
C55 C56 C57 C52 -1.1(4)
C55 C56 C57 C58 178.6(3)
C56 C57 C58 C59 -58.8(3)
C56 C57 C58 C60 64.7(3)
C57 C52 C53 C54 0.7(3)
C57 C52 C53 C61 179.1(2)
C61 C53 C54 C55 -178.9(3)
C64 N5 C48 C47 -19.4(3)
C64 N5 C48 C49 160.47(17)
C64 C65 C66 C67 0.9(3)
C64 C65 C73 C74 -118.0(2)
C64 C65 C73 C75 119.0(2)
C64 C69 C70 C71 99.4(3)
C64 C69 C70 C72 -137.2(2)
C65 C64 C69 C68 0.5(3)
C65 C64 C69 C70 -178.4(2)
C65 C66 C67 C68 0.4(3)
C66 C65 C73 C74 60.8(3)
C66 C65 C73 C75 -62.2(3)
C66 C67 C68 C69 -1.2(4)
C67 C68 C69 C64 0.8(4)
C67 C68 C69 C70 179.8(2)
C68 C69 C70 C71 -79.5(3)
C68 C69 C70 C72 43.9(3)
C69 C64 C65 C66 -1.3(3)
C69 C64 C65 C73 177.4(2)
C73 C65 C66 C67 -177.9(2)
C76 N6 C83 C84 13.6(3)
C76 N6 C83 C85 133.10(19)
C76 N6 C83 C86 -106.6(2)
C76 N6 B2 O3 -9.3(3)
C76 N6 B2 O4 170.52(19)
C76 C77 C78 C79 174.16(19)
C76 C77 C82 C81 -173.5(2)
C77 C78 C79 C80 -0.2(4)
C78 C77 C82 C81 1.1(3)
C78 C79 C80 C81 0.8(4)
C79 C80 C81 C82 -0.5(4)
C80 C81 C82 C77 -0.5(4)
C82 C77 C78 C79 -0.7(3)
C83 N6 C76 Mg2 171.10(14)
C83 N6 C76 C77 -75.4(2)
C83 N6 B2 O3 -179.92(18)
C83 N6 B2 O4 -0.1(3)
C87 O3 B2 O4 -3.1(2)
C87 O3 B2 N6 176.68(18)
C88 O4 B2 O3 -17.4(2)
C88 O4 B2 N6 162.8(2)
C91 C87 C88 O4 -147.69(18)
C91 C87 C88 C89 -32.6(3)
C91 C87 C88 C90 94.8(3)
C92 C87 C88 O4 85.8(2)
C92 C87 C88 C89 -159.1(2)
C92 C87 C88 C90 -31.7(3)
B2 O3 C87 C88 20.2(2)
B2 O3 C87 C91 141.3(2)
B2 O3 C87 C92 -99.38(19)
B2 O4 C88 C87 29.4(2)
B2 O4 C88 C89 -91.3(2)
B2 O4 C88 C90 150.5(2)
B2 N6 C76 Mg2 0.4(2)
B2 N6 C76 C77 113.89(19)
B2 N6 C83 C84 -176.2(2)
B2 N6 C83 C85 -56.7(3)
B2 N6 C83 C86 63.7(3)
